data_7702340
loop_
_publ_author_name
'Proust, Anna'
'Thouvenot, Ren\'e'
'Herson, Patrick'

_publ_contact_author
;   A. Proust Universite Pierre et Marie Curie
    4 Place Jussieu   Case 42
       75252 Paris Cedex 05
                             
;
_publ_section_title
;
 Revisiting the synthesis of [Mo6(\h5-C5Me5)O18]&#x2212;. X-Ray structural
 analysis, UV-visible, electrochemical and multinuclear NMR
 characterization
;
_journal_issue 1
_journal_name_full 'Journal of the Chemical Society, Dalton Transactions'
_journal_page_first 51
_journal_paper_doi 10.1039/a805832f
_journal_year 1999
_chemical_formula_moiety ' C29 H57 Mo6 O19 N1 '
_chemical_formula_sum 'C29 H57 Mo6 N O19'
_chemical_formula_weight 1299.4
_space_group_IT_number 19
_space_group_name_Hall 'P 2ac 2ab'
_space_group_name_H-M_alt 'P 21 21 21'
_symmetry_cell_setting orthorhombic
_symmetry_space_group_name_H-M 'P 21 21 21'
_atom_sites_solution_primary direct
_audit_creation_date 98-03-27
_audit_creation_method CRYSTALS
_cell_angle_alpha 90
_cell_angle_beta 90
_cell_angle_gamma 90
_cell_formula_units_Z 4
_cell_length_a 12.406(16)
_cell_length_b 16.065(9)
_cell_length_c 21.851(8)
_cell_measurement_reflns_used 25
_cell_measurement_temperature 295(2)
_cell_measurement_theta_max 14.26
_cell_measurement_theta_min 13.92
_cell_volume 4355(6)
_computing_cell_refinement 'CAD-4 software (Enraf-Nonius, 1989)'
_computing_data_collection 'CAD-4 software (Enraf-Nonius, 1989)'
_computing_data_reduction
;
RC93 (Watkin, D.J., Prout, C.K., Lilley, P.M.deQ. 1994)
;
_computing_molecular_graphics
;
 CAMERON (Watkin, Prout & Pearce,  1996)
;
_computing_publication_material
;
CRYSTALS Issue 10 (Watkin, Prout, Carruthers & Betteridge, 1996)
;
_computing_structure_refinement
;
CRYSTALS Issue 10 (Watkin, Prout, Carruthers & Betteridge, 1996)
;
_diffrn_measurement_device '  Enraf-nonius CAD4 '
_diffrn_measurement_method 2\q/\w
_diffrn_radiation_monochromator graphite
_diffrn_radiation_type 'Mo K\a'
_diffrn_radiation_wavelength 0.71069
_diffrn_reflns_av_R_equivalents 0.00
_diffrn_reflns_limit_h_max 14
_diffrn_reflns_limit_h_min 0
_diffrn_reflns_limit_k_max 19
_diffrn_reflns_limit_k_min 0
_diffrn_reflns_limit_l_max 25
_diffrn_reflns_limit_l_min 0
_diffrn_reflns_number 4301
_diffrn_reflns_theta_max 25.
_diffrn_reflns_theta_min 1.
_diffrn_standards_decay_% 26.90
_diffrn_standards_interval_count 200
_diffrn_standards_interval_time 'one hour'
_diffrn_standards_number 2
_exptl_absorpt_coefficient_mu 1.70
_exptl_absorpt_correction_T_max 1.00
_exptl_absorpt_correction_T_min 0.48
_exptl_absorpt_correction_type DIFABS
_exptl_absorpt_process_details 'refined from delta-F'
_exptl_crystal_colour ' red orange '
_exptl_crystal_density_diffrn 1.982
_exptl_crystal_description ' parallelepiped '
_exptl_crystal_F_000 2295.84
_exptl_crystal_size_max 1.
_exptl_crystal_size_mid 0.14
_exptl_crystal_size_min 0.14
_refine_diff_density_max 1.36
_refine_diff_density_min -1.65
_refine_ls_extinction_coef 140.6
_refine_ls_extinction_method 'Larson 1970 Crystallographic Computing eq 22'
_refine_ls_goodness_of_fit_obs 3.4048
_refine_ls_matrix_type full
_refine_ls_number_parameters 497
_refine_ls_number_reflns 2794
_refine_ls_R_factor_obs 0.0541
_refine_ls_shift/esd_max 1.388300
_refine_ls_structure_factor_coef F
_refine_ls_weighting_scheme
;
 Chebychev polynomial (Carruthers & Watkin, 1979)
;
_refine_ls_wR_factor_obs 0.0599
_reflns_limit_h_max 14
_reflns_limit_h_min 0
_reflns_limit_k_max 19
_reflns_limit_k_min 0
_reflns_limit_l_max 25
_reflns_limit_l_min 0
_reflns_number_observed 2794
_reflns_number_total 4272
_reflns_observed_criterion >3.00\s(I)
_cod_data_source_file 805832f.txt
_cod_data_source_block CRYSTALS_cif
_cod_depositor_comments
;
The following automatic conversions were performed:

data item '_cell_measurement_temperature' value 'ambient' was changed
to '295(2)' -- the room/ambient temperature average [293;298] in
Kelvins(K) was taken.

data item '_symmetry_cell_setting' value 'Orthorhombic ' was changed
to 'orthorhombic' in accordance with the
/home/saulius/struct/COD-crude-data/automatic-downloads/DataCite-retrospective/RSC/depositions/lib/dictionaries/cif_core.dic
dictionary named 'cif_core.dic' version 2.4.2 last updated on
2011-04-26.

data item '_atom_sites_solution_primary' value 'Direct_Methods' was
changed to 'direct'.

Automatic conversion script
Id: cif_fix_values 6909 2019-04-08 15:41:33Z antanas 
;
_cod_original_cell_volume 4355(9)
_cod_original_sg_symbol_H-M 'P 21 21 21 '
_cod_original_formula_sum ' C29 H57 Mo6 O19 N1 '
_cod_database_code 7702340

loop_
_symmetry_equiv_pos_as_xyz
x,y,z
x+1/2,-y+1/2,-z
-x,y+1/2,-z+1/2
-x+1/2,-y,z+1/2

loop_
_atom_site_aniso_label
_atom_site_aniso_U_11
_atom_site_aniso_U_22
_atom_site_aniso_U_33
_atom_site_aniso_U_23
_atom_site_aniso_U_13
_atom_site_aniso_U_12
MO1 0.037(1) 0.038(1) 0.040(1) 0.0028(8) 0.000(1) -0.0026(9)
MO2 0.054(1) 0.050(1) 0.049(1) 0.006(1) 0.020(1) 0.001(1)
MO3 0.050(1) 0.061(1) 0.054(1) 0.001(1) -0.014(1) 0.010(1)
MO4 0.053(1) 0.062(1) 0.051(1) -0.002(1) 0.019(1) 0.007(1)
MO5 0.050(1) 0.047(1) 0.053(1) -0.002(1) -0.010(1) -0.005(1)
MO6 0.069(2) 0.041(1) 0.058(1) 0.004(1) 0.005(1) 0.011(1)
O2 0.06(1) 0.07(1) 0.09(1) -0.00(1) 0.03(1) 0.01(1)
O3 0.08(1) 0.08(1) 0.08(1) -0.00(1) -0.01(1) 0.02(1)
O4 0.08(1) 0.08(1) 0.09(1) 0.01(1) 0.02(1) 0.01(1)
O5 0.08(1) 0.06(1) 0.08(1) -0.00(1) -0.03(1) -0.02(1)
O6 0.16(2) 0.05(1) 0.09(1) 0.00(1) 0.00(2) 0.01(1)
O10 0.052(8) 0.037(7) 0.033(7) 0.003(6) 0.001(7) 0.025(7)
O12 0.05(1) 0.048(9) 0.047(9) -0.004(8) 0.009(8) 0.016(8)
O13 0.05(1) 0.05(1) 0.08(1) -0.005(9) -0.006(9) -0.012(9)
O14 0.07(1) 0.05(1) 0.05(1) 0.004(9) 0.020(9) -0.008(9)
O15 0.06(1) 0.05(1) 0.06(1) 0.001(9) -0.03(1) 0.001(9)
O23 0.11(1) 0.057(9) 0.014(7) 0.006(7) -0.001(9) 0.03(1)
O25 0.035(9) 0.049(9) 0.09(1) 0.01(1) 0.007(9) -0.004(8)
O26 0.07(1) 0.06(1) 0.08(1) 0.03(1) -0.00(1) -0.01(1)
O34 0.030(9) 0.08(1) 0.10(1) -0.00(1) 0.00(1) 0.001(9)
O36 0.12(2) 0.08(1) 0.03(1) 0.005(9) 0.00(1) 0.04(1)
O45 0.11(1) 0.050(9) 0.021(7) -0.010(7) -0.006(9) 0.00(1)
O46 0.10(2) 0.06(1) 0.06(1) -0.006(9) 0.00(1) 0.04(1)
O56 0.07(1) 0.036(9) 0.06(1) -0.018(8) 0.00(1) -0.020(9)
C1 0.08(2) 0.04(1) 0.09(2) 0.02(1) -0.03(2) -0.01(1)
C2 0.11(3) 0.04(1) 0.04(1) -0.01(1) 0.01(2) -0.02(2)
C3 0.07(2) 0.06(2) 0.09(2) 0.02(2) -0.04(2) 0.02(2)
C4 0.07(2) 0.04(1) 0.15(3) 0.03(2) 0.05(2) 0.02(1)
C5 0.11(3) 0.04(1) 0.04(1) 0.01(1) -0.00(2) -0.03(2)
C6 0.06(2) 0.10(3) 0.17(4) 0.01(3) 0.06(2) 0.02(2)
C7 0.15(3) 0.07(2) 0.05(1) -0.01(1) 0.01(2) -0.01(2)
C8 0.14(3) 0.09(2) 0.17(4) 0.06(3) -0.09(3) -0.06(3)
C9 0.18(4) 0.09(3) 0.16(4) 0.08(3) 0.10(4) 0.05(3)
C10 0.15(4) 0.08(2) 0.07(2) 0.01(2) -0.06(2) -0.00(2)
N1 0.04(1) 0.08(1) 0.06(1) -0.01(1) -0.01(1) 0.00(1)
C11 0.08(2) 0.13(3) 0.06(2) 0.03(2) -0.01(2) 0.02(2)
C12 0.12(3) 0.10(3) 0.09(3) -0.01(2) 0.00(3) -0.00(3)
C13 0.10(2) 0.15(3) 0.07(2) -0.02(2) -0.01(2) -0.06(2)
C14 0.31(8) 0.11(2) 0.11(3) 0.01(2) -0.00(4) 0.10(4)
C15 0.11(3) 0.10(2) 0.07(2) -0.01(2) 0.00(2) 0.02(2)
C16 0.16(4) 0.11(3) 0.11(3) 0.02(2) -0.04(3) 0.01(3)
C17 0.10(3) 0.12(3) 0.11(3) 0.04(2) -0.00(2) -0.01(3)
C18 0.27(6) 0.11(3) 0.10(3) 0.00(2) -0.01(4) -0.05(4)
C19 0.07(2) 0.13(3) 0.07(2) -0.03(2) 0.01(2) 0.02(2)
C20 0.13(3) 0.06(2) 0.08(2) -0.03(2) -0.00(2) -0.01(2)
C21 0.13(3) 0.11(3) 0.06(2) -0.02(2) -0.02(2) -0.02(2)
C22 0.23(6) 0.12(3) 0.15(4) -0.03(3) 0.04(5) -0.00(4)
C23 0.11(3) 0.08(2) 0.14(3) -0.00(2) 0.02(3) -0.00(2)
C24 0.13(4) 0.08(3) 0.17(4) 0.00(3) 0.01(3) 0.01(3)
C25 0.10(3) 0.10(3) 0.20(5) -0.01(3) 0.02(4) 0.01(3)
C26 0.4(1) 0.14(4) 0.31(9) 0.06(5) -0.01(9) 0.02(6)
O100 0.18(3) 0.09(2) 0.09(2) 0.02(1) -0.02(2) -0.01(2)
C100 0.08(2) 0.12(3) 0.04(1) -0.01(2) 0.01(1) -0.01(2)
C101 0.22(5) 0.13(3) 0.08(2) -0.00(2) 0.03(3) -0.03(4)
C102 0.06(2) 0.21(4) 0.10(3) 0.01(3) 0.00(2) 0.05(2)

loop_
_atom_site_label
_atom_site_fract_x
_atom_site_fract_y
_atom_site_fract_z
_atom_site_U_iso_or_equiv
_atom_site_occupancy
_atom_site_thermal_displace_type
MO1 0.0393(2) -0.1502(1) 0.61143(8) 0.0383 1.0000 Uani
MO2 0.1549(2) -0.0138(1) 0.5229(1) 0.0480 1.0000 Uani
MO3 -0.1085(2) -0.0285(1) 0.5265(1) 0.0524 1.0000 Uani
MO4 -0.1040(2) -0.0062(2) 0.6767(1) 0.0522 1.0000 Uani
MO5 0.1602(2) 0.0082(1) 0.6727(1) 0.0491 1.0000 Uani
MO6 0.0116(2) 0.1350(1) 0.5886(1) 0.0536 1.0000 Uani
O2 0.247(1) -0.012(1) 0.4667(9) 0.0669 1.0000 Uani
O3 -0.204(2) -0.036(1) 0.473(1) 0.0763 1.0000 Uani
O4 -0.197(2) -0.002(1) 0.732(1) 0.0785 1.0000 Uani
O5 0.256(2) 0.023(1) 0.7240(9) 0.0660 1.0000 Uani
O6 0.001(2) 0.235(1) 0.5806(9) 0.0890 1.0000 Uani
O10 0.026(1) -0.0184(8) 0.6002(6) 0.0348 1.0000 Uani
O12 0.141(1) -0.127(1) 0.5462(7) 0.0438 1.0000 Uani
O13 -0.068(1) -0.140(1) 0.5492(8) 0.0552 1.0000 Uani
O14 -0.066(1) -0.123(1) 0.6703(8) 0.0545 1.0000 Uani
O15 0.144(1) -0.111(1) 0.6660(8) 0.0529 1.0000 Uani
O23 0.023(2) -0.0219(9) 0.4771(6) 0.0416 1.0000 Uani
O25 0.239(1) 0.004(1) 0.5957(9) 0.0528 1.0000 Uani
O26 0.110(2) 0.104(1) 0.5293(9) 0.0607 1.0000 Uani
O34 -0.187(1) -0.022(1) 0.604(1) 0.0621 1.0000 Uani
O36 -0.089(2) 0.093(1) 0.5351(8) 0.0653 1.0000 Uani
O45 0.030(2) 0.006(1) 0.7217(6) 0.0472 1.0000 Uani
O46 -0.087(2) 0.109(1) 0.6507(9) 0.0685 1.0000 Uani
O56 0.117(2) 0.119(1) 0.6481(8) 0.0476 1.0000 Uani
C1 0.143(2) -0.275(1) 0.609(2) 0.0578 1.0000 Uani
C2 0.058(3) -0.281(2) 0.565(1) 0.0558 1.0000 Uani
C3 -0.038(3) -0.286(2) 0.600(2) 0.0572 1.0000 Uani
C4 -0.011(3) -0.280(2) 0.663(2) 0.0607 1.0000 Uani
C5 0.102(3) -0.273(1) 0.666(1) 0.0510 1.0000 Uani
C6 0.269(2) -0.268(2) 0.590(2) 0.0803 1.0000 Uani
C7 0.065(3) -0.291(2) 0.500(1) 0.0796 1.0000 Uani
C8 -0.154(3) -0.299(2) 0.580(2) 0.0982 1.0000 Uani
C9 -0.083(4) -0.281(2) 0.719(2) 0.0982 1.0000 Uani
C10 0.177(3) -0.270(2) 0.722(1) 0.0801 1.0000 Uani
N1 0.971(1) 0.865(1) 0.0782(8) 0.0584 1.0000 Uani
C11 0.880(2) 0.794(2) 0.0645(9) 0.0816 1.0000 Uani
C12 0.845(3) 0.753(2) 0.123(1) 0.1061 1.0000 Uani
C13 0.777(2) 0.683(2) 0.109(1) 0.0903 1.0000 Uani
C14 0.776(4) 0.625(2) 0.161(2) 0.1375 1.0000 Uani
C15 1.020(2) 0.895(2) 0.018(1) 0.0890 1.0000 Uani
C16 0.939(2) 0.939(2) -0.019(1) 0.1197 1.0000 Uani
C17 0.995(2) 0.969(2) -0.081(2) 0.1058 1.0000 Uani
C18 0.913(3) 1.001(2) -0.124(2) 0.1409 1.0000 Uani
C19 0.921(2) 0.933(2) 0.118(1) 0.0774 1.0000 Uani
C20 0.998(2) 1.006(2) 0.126(1) 0.0806 1.0000 Uani
C21 0.944(2) 1.070(2) 0.165(1) 0.0903 1.0000 Uani
C22 1.028(4) 1.137(2) 0.185(2) 0.1548 1.0000 Uani
C23 1.072(2) 0.823(2) 0.115(1) 0.1089 1.0000 Uani
C24 1.109(3) 0.745(2) 0.082(2) 0.1216 1.0000 Uani
C25 1.210(3) 0.711(3) 0.113(2) 0.1221 1.0000 Uani
C26 1.186(5) 0.689(3) 0.176(3) 0.2424 1.0000 Uani
O100 0.039(3) 0.350(1) 0.239(1) 0.1141 1.0000 Uani
C100 0.005(2) 0.395(2) 0.197(1) 0.0716 1.0000 Uani
C101 0.050(4) 0.472(3) 0.170(2) 0.1291 1.0000 Uani
C102 -0.095(3) 0.374(3) 0.163(2) 0.1018 1.0000 Uani

loop_
_atom_type_symbol
_atom_type_scat_dispersion_real
_atom_type_scat_dispersion_imag
_atom_type_scat_Cromer_Mann_a1
_atom_type_scat_Cromer_Mann_b1
_atom_type_scat_Cromer_Mann_a2
_atom_type_scat_Cromer_Mann_b2
_atom_type_scat_Cromer_Mann_a3
_atom_type_scat_Cromer_Mann_b3
_atom_type_scat_Cromer_Mann_a4
_atom_type_scat_Cromer_Mann_b4
_atom_type_scat_Cromer_Mann_c
_atom_type_scat_source
'Mo  ' -1.8250 0.6880 3.7025 0.2772 17.2356 1.0958 12.8876 11.0040 3.7429 61.6584 4.3875 International_Tables_Vol_IV_Table_2.2B
'O   ' 0.0080 0.0060 3.0485 13.2771 2.2868 5.7011 1.5463 0.3239 0.8670 32.9089 0.2508 International_Tables_Vol_IV_Table_2.2B
'N   ' 0.0040 0.0030 12.2126 0.0057 3.1322 9.8933 2.0125 28.9975 1.1663 0.5826 -11.5290 International_Tables_Vol_IV_Table_2.2B
'C   ' 0.0020 0.0020 2.3100 20.8439 1.0200 10.2075 1.5886 0.5687 0.8650 51.6512 0.2156 International_Tables_Vol_IV_Table_2.2B
'H   ' 0.0000 0.0000 0.4930 10.5109 0.3229 26.1257 0.1402 3.1424 0.0408 57.7997 0.0030 International_Tables_Vol_IV_Table_2.2B

loop_
_geom_angle_atom_site_label_1
_geom_angle_atom_site_label_2
_geom_angle_atom_site_label_3
_geom_angle
_geom_angle_publ_flag
MO2 MO1 MO3 60.40(7) no
MO2 MO1 MO4 91.32(7) no
MO3 MO1 MO4 60.97(7) no
MO2 MO1 MO5 60.93(7) no
MO3 MO1 MO5 91.42(7) no
MO4 MO1 MO5 60.85(6) no
MO2 MO1 O10 45.5(4) no
MO3 MO1 O10 45.4(4) no
MO4 MO1 O10 45.8(4) no
MO5 MO1 O10 46.0(4) no
MO2 MO1 O12 31.6(4) no
MO3 MO1 O12 80.3(5) no
MO4 MO1 O12 122.9(5) no
MO5 MO1 O12 81.6(5) no
O10 MO1 O12 77.0(6) no
MO2 MO1 O13 80.0(5) no
MO3 MO1 O13 31.8(5) no
MO4 MO1 O13 82.3(5) no
MO5 MO1 O13 123.2(5) no
O10 MO1 O13 77.2(7) no
MO2 MO1 O14 123.9(5) no
MO3 MO1 O14 82.0(5) no
MO4 MO1 O14 32.6(5) no
MO5 MO1 O14 82.0(5) no
O10 MO1 O14 78.5(6) no
MO2 MO1 O15 81.2(6) no
MO3 MO1 O15 123.6(5) no
MO4 MO1 O15 82.1(6) no
MO5 MO1 O15 32.2(5) no
O10 MO1 O15 78.2(7) no
MO2 MO1 C1 108.5(8) no
MO3 MO1 C1 142.8(8) no
MO4 MO1 C1 154.7(8) no
MO5 MO1 C1 114.9(7) no
O10 MO1 C1 150.8(8) no
MO2 MO1 C2 107.6(7) no
MO3 MO1 C2 110.4(7) no
MO4 MO1 C2 152.0(8) no
MO5 MO1 C2 146.6(8) no
O10 MO1 C2 147.7(7) no
MO2 MO1 C3 136.6(8) no
MO3 MO1 C3 105.3(6) no
MO4 MO1 C3 118.5(8) no
MO5 MO1 C3 160.4(7) no
O10 MO1 C3 149.4(8) no
MO2 MO1 C4 163.2(7) no
MO3 MO1 C4 128.8(9) no
MO4 MO1 C4 105.4(7) no
MO5 MO1 C4 126.7(10) no
O10 MO1 C4 151.3(8) no
MO2 MO1 C5 134.1(8) no
MO3 MO1 C5 161.0(7) no
MO4 MO1 C5 122.5(7) no
MO5 MO1 C5 106.5(6) no
O10 MO1 C5 152.0(7) no
O12 MO1 O13 85.1(6) no
O12 MO1 O14 155.5(7) no
O13 MO1 O14 88.8(7) no
O12 MO1 O15 87.4(7) no
O13 MO1 O15 155.3(7) no
O14 MO1 O15 88.4(7) no
O12 MO1 C1 78.3(9) no
O13 MO1 C1 115.8(9) no
O14 MO1 C1 125.4(10) no
O15 MO1 C1 85.5(9) no
O12 MO1 C2 77.7(8) no
O13 MO1 C2 80.9(9) no
O14 MO1 C2 124.7(9) no
O15 MO1 C2 120.3(10) no
C1 MO1 C2 35.1(10) no
O12 MO1 C3 110.9(10) no
O13 MO1 C3 74.2(8) no
O14 MO1 C3 90.1(10) no
O15 MO1 C3 130.3(8) no
C1 MO1 C3 56.2(10) no
O12 MO1 C4 131.7(8) no
O13 MO1 C4 102.7(11) no
O14 MO1 C4 72.8(8) no
O15 MO1 C4 99.9(11) no
C1 MO1 C4 55.2(9) no
O12 MO1 C5 108.0(9) no
O13 MO1 C5 130.1(8) no
O14 MO1 C5 94.1(9) no
O15 MO1 C5 74.6(8) no
C1 MO1 C5 32.3(10) no
C2 MO1 C3 34.8(10) no
C2 MO1 C4 57.3(10) no
C3 MO1 C4 33.8(10) no
C2 MO1 C5 56.9(9) no
C3 MO1 C5 56.0(9) no
C4 MO1 C5 33.7(10) no
MO1 MO2 MO3 59.86(7) no
MO1 MO2 MO5 59.35(6) no
MO3 MO2 MO5 90.18(8) no
MO1 MO2 MO6 89.50(7) no
MO3 MO2 MO6 60.36(7) no
MO5 MO2 MO6 60.09(7) no
MO1 MO2 O2 138.4(7) no
MO3 MO2 O2 134.3(7) no
MO5 MO2 O2 135.4(7) no
MO6 MO2 O2 132.1(7) no
MO1 MO2 O10 40.9(3) no
MO3 MO2 O10 45.2(4) no
MO5 MO2 O10 45.1(4) no
MO6 MO2 O10 48.6(3) no
O2 MO2 O10 179.1(8) no
MO1 MO2 O12 32.3(5) no
MO3 MO2 O12 80.3(5) no
MO5 MO2 O12 80.7(5) no
MO6 MO2 O12 121.7(5) no
O2 MO2 O12 106.1(9) no
MO1 MO2 O23 83.7(4) no
MO3 MO2 O23 32.8(4) no
MO5 MO2 O23 122.8(4) no
MO6 MO2 O23 79.5(4) no
O2 MO2 O23 101.5(8) no
MO1 MO2 O25 81.2(5) no
MO3 MO2 O25 122.2(5) no
MO5 MO2 O25 32.0(5) no
MO6 MO2 O25 80.1(5) no
O2 MO2 O25 103.4(8) no
MO1 MO2 O26 118.5(6) no
MO3 MO2 O26 77.6(5) no
MO5 MO2 O26 80.3(6) no
MO6 MO2 O26 29.0(6) no
O2 MO2 O26 103.1(9) no
O10 MO2 O12 73.2(6) no
O10 MO2 O23 78.0(6) no
O12 MO2 O23 89.8(7) no
O10 MO2 O25 77.2(6) no
O12 MO2 O25 88.2(7) no
O23 MO2 O25 154.6(7) no
O10 MO2 O26 77.6(6) no
O12 MO2 O26 150.6(7) no
O23 MO2 O26 82.0(7) no
O25 MO2 O26 87.4(8) no
MO1 MO3 MO2 59.74(7) no
MO1 MO3 MO4 59.34(7) no
MO2 MO3 MO4 89.98(9) no
MO1 MO3 MO6 89.39(8) no
MO2 MO3 MO6 60.27(7) no
MO4 MO3 MO6 59.92(7) no
MO1 MO3 O3 139.1(7) no
MO2 MO3 O3 134.0(7) no
MO4 MO3 O3 135.8(7) no
MO6 MO3 O3 131.5(7) no
MO1 MO3 O10 40.9(3) no
MO2 MO3 O10 45.2(4) no
MO4 MO3 O10 45.0(3) no
MO6 MO3 O10 48.5(3) no
O3 MO3 O10 179.2(8) no
MO1 MO3 O13 31.7(5) no
MO2 MO3 O13 79.4(5) no
MO4 MO3 O13 80.8(5) no
MO6 MO3 O13 121.1(5) no
O3 MO3 O13 107.4(9) no
MO1 MO3 O23 82.9(4) no
MO2 MO3 O23 31.9(4) no
MO4 MO3 O23 121.8(4) no
MO6 MO3 O23 78.9(4) no
O3 MO3 O23 102.1(8) no
MO1 MO3 O34 79.6(5) no
MO2 MO3 O34 120.8(5) no
MO4 MO3 O34 30.8(5) no
MO6 MO3 O34 79.8(5) no
O3 MO3 O34 105.1(9) no
MO1 MO3 O36 118.0(6) no
MO2 MO3 O36 79.1(7) no
MO4 MO3 O36 78.2(5) no
MO6 MO3 O36 28.7(6) no
O3 MO3 O36 102.8(9) no
O10 MO3 O13 72.6(6) no
O10 MO3 O23 77.1(5) no
O13 MO3 O23 88.7(7) no
O10 MO3 O34 75.7(6) no
O13 MO3 O34 87.6(8) no
O23 MO3 O34 152.4(7) no
O10 MO3 O36 77.2(7) no
O13 MO3 O36 149.7(8) no
O23 MO3 O36 84.1(8) no
O34 MO3 O36 85.4(8) no
MO1 MO4 MO3 59.69(6) no
MO1 MO4 MO5 59.51(7) no
MO3 MO4 MO5 89.91(8) no
MO1 MO4 MO6 89.74(7) no
MO3 MO4 MO6 60.17(7) no
MO5 MO4 MO6 60.22(7) no
MO1 MO4 O4 136.5(8) no
MO3 MO4 O4 135.4(7) no
MO5 MO4 O4 134.6(8) no
MO6 MO4 O4 133.8(8) no
MO1 MO4 O10 41.1(3) no
MO3 MO4 O10 44.8(4) no
MO5 MO4 O10 45.3(4) no
MO6 MO4 O10 48.7(3) no
O4 MO4 O10 177.5(9) no
MO1 MO4 O14 31.5(5) no
MO3 MO4 O14 80.1(5) no
MO5 MO4 O14 80.0(5) no
MO6 MO4 O14 121.2(5) no
O4 MO4 O14 105.0(9) no
MO1 MO4 O34 80.7(5) no
MO3 MO4 O34 31.8(5) no
MO5 MO4 O34 121.7(5) no
MO6 MO4 O34 80.7(5) no
O4 MO4 O34 103.6(9) no
MO1 MO4 O45 79.9(4) no
MO3 MO4 O45 122.0(5) no
MO5 MO4 O45 32.1(4) no
MO6 MO4 O45 81.7(5) no
O4 MO4 O45 102.6(9) no
MO1 MO4 O46 119.3(6) no
MO3 MO4 O46 79.4(6) no
MO5 MO4 O46 79.5(7) no
MO6 MO4 O46 29.6(6) no
O4 MO4 O46 104.2(10) no
O10 MO4 O14 72.5(6) no
O10 MO4 O34 76.6(6) no
O14 MO4 O34 86.8(8) no
O10 MO4 O45 77.2(6) no
O14 MO4 O45 85.8(7) no
O34 MO4 O45 153.8(7) no
O10 MO4 O46 78.2(7) no
O14 MO4 O46 150.8(7) no
O34 MO4 O46 86.5(8) no
O45 MO4 O46 87.7(8) no
MO1 MO5 MO2 59.73(6) no
MO1 MO5 MO4 59.65(7) no
MO2 MO5 MO4 89.93(9) no
MO1 MO5 MO6 89.76(8) no
MO2 MO5 MO6 60.15(7) no
MO4 MO5 MO6 60.12(7) no
MO1 MO5 O5 136.3(7) no
MO2 MO5 O5 134.8(8) no
MO4 MO5 O5 135.3(8) no
MO6 MO5 O5 133.9(7) no
MO1 MO5 O10 41.2(3) no
MO2 MO5 O10 44.9(4) no
MO4 MO5 O10 45.2(3) no
MO6 MO5 O10 48.6(3) no
O5 MO5 O10 177.5(7) no
MO1 MO5 O15 31.0(5) no
MO2 MO5 O15 79.4(5) no
MO4 MO5 O15 80.2(6) no
MO6 MO5 O15 120.8(5) no
O5 MO5 O15 105.3(8) no
MO1 MO5 O25 81.2(5) no
MO2 MO5 O25 31.6(5) no
MO4 MO5 O25 121.5(5) no
MO6 MO5 O25 79.8(5) no
O5 MO5 O25 103.2(9) no
MO1 MO5 O45 80.1(4) no
MO2 MO5 O45 122.0(5) no
MO4 MO5 O45 32.1(4) no
MO6 MO5 O45 81.6(5) no
O5 MO5 O45 103.2(9) no
MO1 MO5 O56 118.7(5) no
MO2 MO5 O56 79.6(5) no
MO4 MO5 O56 78.2(5) no
MO6 MO5 O56 28.9(5) no
O5 MO5 O56 105.0(8) no
O10 MO5 O15 72.2(6) no
O10 MO5 O25 76.5(6) no
O15 MO5 O25 87.1(8) no
O10 MO5 O45 77.2(5) no
O15 MO5 O45 86.4(7) no
O25 MO5 O45 153.6(7) no
O10 MO5 O56 77.5(6) no
O15 MO5 O56 149.7(7) no
O25 MO5 O56 86.3(7) no
O45 MO5 O56 86.5(7) no
MO2 MO6 MO3 59.37(7) no
MO2 MO6 MO4 89.44(7) no
MO3 MO6 MO4 59.90(7) no
MO2 MO6 MO5 59.76(7) no
MO3 MO6 MO5 89.43(7) no
MO4 MO6 MO5 59.66(7) no
MO2 MO6 O6 135.4(9) no
MO3 MO6 O6 134.9(9) no
MO4 MO6 O6 135.1(9) no
MO5 MO6 O6 135.6(9) no
MO2 MO6 O10 44.6(3) no
MO3 MO6 O10 44.6(3) no
MO4 MO6 O10 44.9(3) no
MO5 MO6 O10 44.9(3) no
O6 MO6 O10 179.5(10) no
MO2 MO6 O26 31.2(5) no
MO3 MO6 O26 78.1(6) no
MO4 MO6 O26 120.6(5) no
MO5 MO6 O26 81.6(6) no
O6 MO6 O26 104.3(10) no
MO2 MO6 O36 79.9(6) no
MO3 MO6 O36 30.9(6) no
MO4 MO6 O36 79.7(6) no
MO5 MO6 O36 120.3(6) no
O6 MO6 O36 104.0(10) no
MO2 MO6 O46 120.3(6) no
MO3 MO6 O46 80.0(6) no
MO4 MO6 O46 30.9(6) no
MO5 MO6 O46 79.9(6) no
O6 MO6 O46 104.3(10) no
MO2 MO6 O56 80.2(5) no
MO3 MO6 O56 119.8(5) no
MO4 MO6 O56 78.8(5) no
MO5 MO6 O56 30.3(5) no
O6 MO6 O56 105.3(10) no
O10 MO6 O26 75.7(6) no
O10 MO6 O36 75.5(7) no
O26 MO6 O36 84.5(8) no
O10 MO6 O46 75.7(6) no
O26 MO6 O46 151.4(8) no
O36 MO6 O46 86.2(9) no
O10 MO6 O56 75.2(6) no
O26 MO6 O56 89.4(8) no
O36 MO6 O56 150.6(8) no
O46 MO6 O56 85.5(8) no
MO1 O10 MO2 93.6(5) no
MO1 O10 MO3 93.7(6) no
MO2 O10 MO3 89.6(5) no
MO1 O10 MO4 93.1(5) no
MO2 O10 MO4 173.3(6) no
MO3 O10 MO4 90.2(5) no
MO1 O10 MO5 92.8(5) no
MO2 O10 MO5 90.0(6) no
MO3 O10 MO5 173.5(6) no
MO4 O10 MO5 89.5(5) no
MO1 O10 MO6 179.2(7) no
MO2 O10 MO6 86.8(5) no
MO3 O10 MO6 86.9(4) no
MO4 O10 MO6 86.5(4) no
MO5 O10 MO6 86.5(5) no
MO1 O12 MO2 116.2(7) no
MO1 O13 MO3 116.5(8) no
MO1 O14 MO4 115.9(8) no
MO1 O15 MO5 116.8(8) no
MO2 O23 MO3 115.2(6) no
MO2 O25 MO5 116.4(7) no
MO2 O26 MO6 119.8(9) no
MO3 O34 MO4 117.4(8) no
MO3 O36 MO6 120.4(10) no
MO4 O45 MO5 115.8(6) no
MO4 O46 MO6 119.6(9) no
MO5 O56 MO6 120.7(8) no
MO1 C1 C2 70.9(15) no
MO1 C1 C5 76.2(18) no
C2 C1 C5 110.9(28) no
MO1 C1 C6 117.5(18) no
C2 C1 C6 122.8(31) no
C5 C1 C6 126.3(31) no
MO1 C2 C1 74.0(15) no
MO1 C2 C3 74.9(16) no
C1 C2 C3 104.8(23) no
MO1 C2 C7 122.6(19) no
C1 C2 C7 129.4(33) no
C3 C2 C7 125.2(31) no
MO1 C3 C2 70.4(16) no
MO1 C3 C4 75.0(17) no
C2 C3 C4 108.8(27) no
MO1 C3 C8 121.7(19) no
C2 C3 C8 130.9(32) no
C4 C3 C8 120.3(37) no
MO1 C4 C3 71.2(16) no
MO1 C4 C5 72.8(16) no
C3 C4 C5 107.0(29) no
MO1 C4 C9 122.1(20) no
C3 C4 C9 130.1(37) no
C5 C4 C9 122.9(39) no
MO1 C5 C1 71.5(15) no
MO1 C5 C4 73.5(17) no
C1 C5 C4 108.4(30) no
MO1 C5 C10 123.9(18) no
C1 C5 C10 120.7(31) no
C4 C5 C10 130.7(32) no
C11 N1 C15 109.5(17) no
C11 N1 C19 108.9(16) no
C15 N1 C19 115.4(18) no
C11 N1 C23 109.3(16) no
C15 N1 C23 104.9(16) no
C19 N1 C23 108.7(17) no
N1 C11 C12 110.2(9) no
C11 C12 C13 108.4(9) no
C12 C13 C14 108.9(9) no
N1 C15 C16 110.6(9) no
C15 C16 C17 107.8(9) no
C16 C17 C18 110.2(9) no
N1 C19 C20 110.4(9) no
C19 C20 C21 107.9(9) no
C20 C21 C22 110.0(9) no
N1 C23 C24 109.5(9) no
C23 C24 C25 109.7(9) no
C24 C25 C26 109.4(10) no
O100 C100 C101 130.9(35) no
O100 C100 C102 121.4(34) no
C101 C100 C102 107.7(33) no

loop_
_geom_bond_atom_site_label_1
_geom_bond_atom_site_label_2
_geom_bond_distance
_geom_bond_publ_flag
MO1 MO2 3.256(3) yes
MO1 MO3 3.259(3) yes
MO1 MO4 3.248(3) yes
MO1 MO5 3.243(3) yes
MO1 O10 2.14(1) yes
MO1 O12 1.94(2) yes
MO1 O13 1.91(2) yes
MO1 O14 1.88(2) yes
MO1 O15 1.87(2) yes
MO1 C1 2.38(3) yes
MO1 C2 2.34(2) yes
MO1 C3 2.40(3) yes
MO1 C4 2.45(3) yes
MO1 C5 2.44(3) yes
MO2 MO3 3.277(3) yes
MO2 MO5 3.295(3) yes
MO2 MO6 3.308(3) yes
MO2 O2 1.67(2) yes
MO2 O10 2.33(1) yes
MO2 O12 1.90(2) yes
MO2 O23 1.92(2) yes
MO2 O25 1.93(2) yes
MO2 O26 1.97(2) yes
MO3 MO4 3.301(3) yes
MO3 MO6 3.310(3) yes
MO3 O3 1.68(2) yes
MO3 O10 2.33(1) yes
MO3 O13 1.92(2) yes
MO3 O23 1.96(2) yes
MO3 O34 1.96(2) yes
MO3 O36 1.97(2) yes
MO4 MO5 3.287(3) yes
MO4 MO6 3.302(3) yes
MO4 O4 1.68(2) yes
MO4 O10 2.33(1) yes
MO4 O14 1.95(2) yes
MO4 O34 1.90(2) yes
MO4 O45 1.94(2) yes
MO4 O46 1.95(2) yes
MO5 MO6 3.305(3) yes
MO5 O5 1.65(2) yes
MO5 O10 2.34(2) yes
MO5 O15 1.93(2) yes
MO5 O25 1.95(2) yes
MO5 O45 1.94(2) yes
MO5 O56 1.94(2) yes
MO6 O6 1.62(2) yes
MO6 O10 2.48(1) yes
MO6 O26 1.85(2) yes
MO6 O36 1.84(2) yes
MO6 O46 1.87(2) yes
MO6 O56 1.86(2) yes
C1 C2 1.43(4) yes
C1 C5 1.34(4) yes
C1 C6 1.63(4) yes
C2 C3 1.42(4) yes
C2 C7 1.43(4) yes
C3 C4 1.41(4) yes
C3 C8 1.52(4) yes
C4 C5 1.42(4) yes
C4 C9 1.51(4) yes
C5 C10 1.53(4) yes
N1 C11 1.63(3) yes
N1 C15 1.53(3) yes
N1 C19 1.54(3) yes
N1 C23 1.64(3) yes
C11 C12 1.51(3) yes
C12 C13 1.45(3) yes
C13 C14 1.48(3) yes
C15 C16 1.47(3) yes
C16 C17 1.58(3) yes
C17 C18 1.48(3) yes
C19 C20 1.51(3) yes
C20 C21 1.51(3) yes
C21 C22 1.56(4) yes
C23 C24 1.51(3) yes
C24 C25 1.53(3) yes
C25 C26 1.44(4) yes
O100 C100 1.24(3) yes
C100 C101 1.48(5) yes
C100 C102 1.49(4) yes
